data_1519928
loop_
_publ_author_name
'Witt, Alexander'
'Heinemann, Frank W.'
'Khusniyarov, Marat M.'

_publ_section_title
;
 Bidirectional photoswitching of magnetic properties at room temperature:
 ligand-driven light-induced valence tautomerism
;
_journal_issue 8
_journal_name_full 'Chem. Sci.'
_journal_page_first 4599
_journal_paper_doi 10.1039/C5SC00130G
_journal_volume 6
_journal_year 2015
_chemical_formula_moiety 'C54 H62 Co N2 O4'
_chemical_formula_sum 'C54 H62 Co N2 O4'
_chemical_formula_weight 861.99
_chemical_name_systematic
; 
 ? 
;
_chemical_properties_physical Air-sensitive
_space_group_IT_number 2
_symmetry_cell_setting triclinic
_symmetry_space_group_name_Hall '-P 1'
_symmetry_space_group_name_H-M 'P -1'
_atom_sites_solution_hydrogens geom
_atom_sites_solution_primary direct
_atom_sites_solution_secondary difmap
_audit_creation_method SHELXL-97
_audit_update_record
;
2014-11-07 deposited with the CCDC.
2015-05-22 downloaded from the CCDC.
;
_cell_angle_alpha 104.002(5)
_cell_angle_beta 102.270(5)
_cell_angle_gamma 101.408(5)
_cell_formula_units_Z 1
_cell_length_a 9.8997(9)
_cell_length_b 10.8120(10)
_cell_length_c 12.1278(11)
_cell_measurement_reflns_used 9939
_cell_measurement_temperature 305(2)
_cell_measurement_theta_max 24.84
_cell_measurement_theta_min 2.27
_cell_volume 1187.5(2)
_computing_cell_refinement 'Bruker SAINT'
_computing_data_collection 'Bruker APEX2'
_computing_data_reduction 'Bruker SAINT'
_computing_molecular_graphics 'SHELXTL 6.12 (Bruker AXS, 2002)'
_computing_publication_material 'SHELXTL 6.12 (Bruker AXS, 2002)'
_computing_structure_refinement 'SHELXTL 6.12 (Bruker AXS, 2002)'
_computing_structure_solution 'SHELXTL 6.12 (Bruker AXS, 2002)'
_diffrn_ambient_temperature 305(2)
_diffrn_detector_area_resol_mean 83.33
_diffrn_measured_fraction_theta_full 0.996
_diffrn_measured_fraction_theta_max 0.996
_diffrn_measurement_device_type 'Bruker Smart APEX II'
_diffrn_measurement_method '\f and \w scans'
_diffrn_radiation_monochromator graphite
_diffrn_radiation_source 'fine-focus sealed tube'
_diffrn_radiation_type MoK\a
_diffrn_radiation_wavelength 0.71073
_diffrn_reflns_av_R_equivalents 0.0508
_diffrn_reflns_av_sigmaI/netI 0.0254
_diffrn_reflns_limit_h_max 13
_diffrn_reflns_limit_h_min -13
_diffrn_reflns_limit_k_max 14
_diffrn_reflns_limit_k_min -14
_diffrn_reflns_limit_l_max 15
_diffrn_reflns_limit_l_min -16
_diffrn_reflns_number 56490
_diffrn_reflns_theta_full 28.09
_diffrn_reflns_theta_max 28.09
_diffrn_reflns_theta_min 1.80
_exptl_absorpt_coefficient_mu 0.407
_exptl_absorpt_correction_T_max 0.746
_exptl_absorpt_correction_T_min 0.702
_exptl_absorpt_correction_type multi-scan
_exptl_absorpt_process_details 'SADABS, Bruker-AXS, 2008'
_exptl_crystal_colour black
_exptl_crystal_density_diffrn 1.205
_exptl_crystal_density_method 'not measured'
_exptl_crystal_description prism
_exptl_crystal_F_000 459
_exptl_crystal_recrystallization_method 'Re-crystallisation from solvent: toluene'
_exptl_crystal_size_max 0.30
_exptl_crystal_size_mid 0.26
_exptl_crystal_size_min 0.16
_refine_diff_density_max 0.338
_refine_diff_density_min -0.279
_refine_diff_density_rms 0.037
_refine_ls_extinction_method none
_refine_ls_goodness_of_fit_ref 1.033
_refine_ls_hydrogen_treatment constr
_refine_ls_matrix_type full
_refine_ls_number_parameters 441
_refine_ls_number_reflns 5742
_refine_ls_number_restraints 93
_refine_ls_restrained_S_all 1.035
_refine_ls_R_factor_all 0.0518
_refine_ls_R_factor_gt 0.0354
_refine_ls_shift/su_max 0.002
_refine_ls_shift/su_mean 0.000
_refine_ls_structure_factor_coef Fsqd
_refine_ls_weighting_details 'calc w=1/[\s^2^(Fo^2^)+(0.0401P)^2^+0.2938P] where P=(Fo^2^+2Fc^2^)/3'
_refine_ls_weighting_scheme calc
_refine_ls_wR_factor_gt 0.0825
_refine_ls_wR_factor_ref 0.0917
_reflns_number_gt 4688
_reflns_number_total 5742
_reflns_threshold_expression >2sigma(I)
_cod_data_source_file c5sc00130g2.cif
_cod_data_source_block aw1402_305k_2
_cod_depositor_comments 'Adding full bibliography for 1519926--1519929.cif.'
_cod_original_cell_volume 1187.49(19)
_cod_original_sg_symbol_Hall -P1
_cod_original_sg_symbol_H-M P-1
_cod_database_code 1519928

loop_
_symmetry_equiv_pos_as_xyz
'x, y, z'
'-x, -y, -z'

loop_
_atom_site_label
_atom_site_type_symbol
_atom_site_fract_x
_atom_site_fract_y
_atom_site_fract_z
_atom_site_U_iso_or_equiv
_atom_site_adp_type
_atom_site_occupancy
_atom_site_symmetry_multiplicity
_atom_site_calc_flag
_atom_site_refinement_flags
_atom_site_disorder_assembly
_atom_site_disorder_group
Co1 Co 0.5000 0.5000 0.5000 0.03585(9) Uani 1 2 d S . .
O1 O 0.62677(10) 0.55707(10) 0.41540(9) 0.0403(2) Uani 1 1 d . B .
O2 O 0.40254(10) 0.35970(9) 0.36113(8) 0.0376(2) Uani 1 1 d . B .
C1 C 0.59383(14) 0.47142(13) 0.30894(12) 0.0336(3) Uani 1 1 d . . .
C2 C 0.67450(15) 0.48281(14) 0.22894(13) 0.0379(3) Uani 1 1 d . B .
H2A H 0.7584 0.5536 0.2509 0.045 Uiso 1 1 calc R . .
C3 C 0.63360(15) 0.39214(14) 0.11800(12) 0.0357(3) Uani 1 1 d . . .
C4 C 0.50783(15) 0.28917(14) 0.08831(12) 0.0373(3) Uani 1 1 d . B .
H4A H 0.4794 0.2273 0.0118 0.045 Uiso 1 1 calc R . .
C5 C 0.42314(14) 0.27246(13) 0.16347(12) 0.0336(3) Uani 1 1 d . . .
C6 C 0.46889(14) 0.36456(13) 0.27775(12) 0.0319(3) Uani 1 1 d . B .
C7 C 0.72126(17) 0.40007(15) 0.02874(14) 0.0429(3) Uani 1 1 d . A .
C8 C 0.7869(10) 0.2853(7) 0.0089(8) 0.087(2) Uani 0.688(13) 1 d PU A 1
H8A H 0.7110 0.2024 -0.0188 0.131 Uiso 0.688(13) 1 calc PR A 1
H8B H 0.8528 0.2893 0.0832 0.131 Uiso 0.688(13) 1 calc PR A 1
H8C H 0.8395 0.2894 -0.0506 0.131 Uiso 0.688(13) 1 calc PR A 1
C9 C 0.6238(5) 0.3976(7) -0.0904(4) 0.0682(13) Uani 0.688(13) 1 d PU A 1
H9A H 0.5818 0.4730 -0.0781 0.102 Uiso 0.688(13) 1 calc PR A 1
H9B H 0.5470 0.3152 -0.1217 0.102 Uiso 0.688(13) 1 calc PR A 1
H9C H 0.6808 0.4030 -0.1468 0.102 Uiso 0.688(13) 1 calc PR A 1
C10 C 0.8402(7) 0.5291(8) 0.0667(7) 0.082(2) Uani 0.688(13) 1 d PU A 1
H10A H 0.7995 0.6044 0.0868 0.122 Uiso 0.688(13) 1 calc PR A 1
H10B H 0.8832 0.5343 0.0018 0.122 Uiso 0.688(13) 1 calc PR A 1
H10C H 0.9138 0.5311 0.1359 0.122 Uiso 0.688(13) 1 calc PR A 1
C8A C 0.8433(18) 0.338(2) 0.0666(16) 0.090(4) Uani 0.312(13) 1 d PU A 2
H8AA H 0.9013 0.3888 0.1469 0.136 Uiso 0.312(13) 1 calc PR A 2
H8AB H 0.9037 0.3377 0.0122 0.136 Uiso 0.312(13) 1 calc PR A 2
H8AC H 0.8028 0.2466 0.0648 0.136 Uiso 0.312(13) 1 calc PR A 2
C9A C 0.6373(14) 0.322(2) -0.0964(9) 0.095(5) Uani 0.312(13) 1 d PU A 2
H9AA H 0.5444 0.3424 -0.1144 0.142 Uiso 0.312(13) 1 calc PR A 2
H9AB H 0.6220 0.2273 -0.1051 0.142 Uiso 0.312(13) 1 calc PR A 2
H9AC H 0.6908 0.3452 -0.1510 0.142 Uiso 0.312(13) 1 calc PR A 2
C10A C 0.784(2) 0.5393(17) 0.0416(18) 0.090(5) Uani 0.312(13) 1 d PU A 2
H10D H 0.7069 0.5841 0.0311 0.136 Uiso 0.312(13) 1 calc PR A 2
H10E H 0.8352 0.5452 -0.0183 0.136 Uiso 0.312(13) 1 calc PR A 2
H10F H 0.8501 0.5816 0.1205 0.136 Uiso 0.312(13) 1 calc PR A 2
C11 C 0.28568(16) 0.16143(14) 0.12678(13) 0.0422(3) Uani 1 1 d . B .
C12 C 0.2527(2) 0.0771(2) -0.00170(16) 0.0754(7) Uani 1 1 d . . .
H12A H 0.2405 0.1328 -0.0541 0.113 Uiso 1 1 calc R B .
H12B H 0.1644 0.0067 -0.0215 0.113 Uiso 1 1 calc R . .
H12C H 0.3321 0.0379 -0.0118 0.113 Uiso 1 1 calc R . .
C13 C 0.2997(2) 0.07101(17) 0.20569(17) 0.0585(5) Uani 1 1 d . . .
H13A H 0.3203 0.1230 0.2885 0.088 Uiso 1 1 calc R B .
H13B H 0.3780 0.0302 0.1954 0.088 Uiso 1 1 calc R . .
H13C H 0.2099 0.0019 0.1837 0.088 Uiso 1 1 calc R . .
C14 C 0.15925(18) 0.22050(19) 0.13942(18) 0.0616(5) Uani 1 1 d . . .
H14A H 0.1485 0.2769 0.0876 0.092 Uiso 1 1 calc R B .
H14B H 0.1770 0.2733 0.2216 0.092 Uiso 1 1 calc R . .
H14C H 0.0713 0.1491 0.1172 0.092 Uiso 1 1 calc R . .
N1 N 0.3817(4) 0.6078(5) 0.4515(6) 0.0401(10) Uani 0.836(6) 1 d PDU B 1
C15 C 0.4369(5) 0.7290(4) 0.4465(6) 0.0439(8) Uani 0.836(6) 1 d PD B 1
H15A H 0.5380 0.7595 0.4634 0.053 Uiso 0.836(6) 1 calc PR B 1
C16 C 0.3547(5) 0.8123(4) 0.4182(5) 0.0508(9) Uani 0.836(6) 1 d PD B 1
H16A H 0.3998 0.8979 0.4170 0.061 Uiso 0.836(6) 1 calc PR B 1
C17 C 0.2072(5) 0.7711(4) 0.3915(4) 0.0466(9) Uani 0.836(6) 1 d PD B 1
C18 C 0.1500(5) 0.6427(5) 0.3923(6) 0.0555(10) Uani 0.836(6) 1 d PD B 1
H18A H 0.0491 0.6091 0.3742 0.067 Uiso 0.836(6) 1 calc PR B 1
C19 C 0.2384(5) 0.5640(5) 0.4193(6) 0.0510(13) Uani 0.836(6) 1 d PD B 1
H19A H 0.1962 0.4754 0.4148 0.061 Uiso 0.836(6) 1 calc PR B 1
C20 C 0.1208(3) 0.8620(3) 0.3673(2) 0.0555(7) Uani 0.836(6) 1 d PD B 1
H20A H 0.1694 0.9425 0.3584 0.067 Uiso 0.836(6) 1 calc PR B 1
C21 C -0.0172(3) 0.8433(3) 0.3568(2) 0.0565(7) Uani 0.836(6) 1 d PD B 1
H21A H -0.0662 0.7615 0.3631 0.068 Uiso 0.836(6) 1 calc PR B 1
C22 C -0.1031(4) 0.9352(3) 0.3363(2) 0.0535(7) Uani 0.836(6) 1 d PD B 1
C23 C -0.0460(4) 1.0612(4) 0.3327(3) 0.0617(8) Uani 0.836(6) 1 d PD B 1
H23A H 0.0543 1.0918 0.3446 0.074 Uiso 0.836(6) 1 calc PR B 1
C24 C -0.1334(4) 1.1434(4) 0.3119(3) 0.0704(9) Uani 0.836(6) 1 d PD B 1
H24A H -0.0928 1.2294 0.3088 0.084 Uiso 0.836(6) 1 calc PR B 1
C25 C -0.2784(5) 1.1011(4) 0.2959(4) 0.0714(11) Uani 0.836(6) 1 d PD B 1
H25A H -0.3385 1.1571 0.2813 0.086 Uiso 0.836(6) 1 calc PR B 1
C26 C -0.3348(4) 0.9778(4) 0.3011(4) 0.0755(10) Uani 0.836(6) 1 d PD B 1
H26A H -0.4349 0.9485 0.2909 0.091 Uiso 0.836(6) 1 calc PR B 1
C27 C -0.2499(4) 0.8951(3) 0.3207(3) 0.0671(8) Uani 0.836(6) 1 d PD B 1
H27A H -0.2919 0.8094 0.3237 0.081 Uiso 0.836(6) 1 calc PR B 1
N1A N 0.356(2) 0.600(2) 0.438(3) 0.031(2) Uani 0.164(6) 1 d PDU B 2
C15A C 0.401(2) 0.725(3) 0.441(4) 0.068(9) Uani 0.164(6) 1 d PD B 2
H15B H 0.5006 0.7683 0.4658 0.082 Uiso 0.164(6) 1 calc PR B 2
C16A C 0.300(2) 0.7895(18) 0.407(2) 0.052(6) Uani 0.164(6) 1 d PD B 2
H16B H 0.3306 0.8758 0.4006 0.062 Uiso 0.164(6) 1 calc PR B 2
C17A C 0.1589(18) 0.7331(17) 0.383(2) 0.046(6) Uani 0.164(6) 1 d PD B 2
C18A C 0.116(2) 0.606(2) 0.387(4) 0.062(7) Uani 0.164(6) 1 d PD B 2
H18B H 0.0174 0.5596 0.3617 0.075 Uiso 0.164(6) 1 calc PR B 2
C19A C 0.219(2) 0.548(3) 0.428(3) 0.059(8) Uani 0.164(6) 1 d PD B 2
H19B H 0.1920 0.4707 0.4507 0.070 Uiso 0.164(6) 1 calc PR B 2
C20A C 0.0527(18) 0.8085(14) 0.3591(14) 0.069(5) Uani 0.164(6) 1 d PD B 2
H20B H -0.0438 0.7562 0.3289 0.083 Uiso 0.164(6) 1 calc PR B 2
C21A C 0.0676(16) 0.9312(14) 0.3716(10) 0.063(4) Uani 0.164(6) 1 d PD B 2
H21B H 0.1635 0.9848 0.3989 0.076 Uiso 0.164(6) 1 calc PR B 2
C22A C -0.0438(19) 1.0009(19) 0.3495(14) 0.058(3) Uani 0.164(6) 1 d PDU B 2
C23A C 0.0013(19) 1.1326(18) 0.3594(14) 0.067(4) Uani 0.164(6) 1 d PDU B 2
H23B H 0.1010 1.1736 0.3800 0.080 Uiso 0.164(6) 1 calc PR B 2
C24A C -0.0933(18) 1.2052(19) 0.3404(16) 0.066(4) Uani 0.164(6) 1 d PDU B 2
H24B H -0.0596 1.2966 0.3491 0.079 Uiso 0.164(6) 1 calc PR B 2
C25A C -0.236(2) 1.148(2) 0.309(2) 0.064(4) Uani 0.164(6) 1 d PDU B 2
H25B H -0.3015 1.1990 0.2955 0.076 Uiso 0.164(6) 1 calc PR B 2
C26A C -0.2852(19) 1.017(2) 0.296(2) 0.070(4) Uani 0.164(6) 1 d PDU B 2
H26B H -0.3854 0.9773 0.2723 0.084 Uiso 0.164(6) 1 calc PR B 2
C27A C -0.188(2) 0.9396(18) 0.3193(15) 0.065(4) Uani 0.164(6) 1 d PDU B 2
H27B H -0.2206 0.8490 0.3139 0.078 Uiso 0.164(6) 1 calc PR B 2

loop_
_atom_site_aniso_label
_atom_site_aniso_U_11
_atom_site_aniso_U_22
_atom_site_aniso_U_33
_atom_site_aniso_U_23
_atom_site_aniso_U_13
_atom_site_aniso_U_12
Co1 0.03313(16) 0.03849(16) 0.02981(15) 0.00319(11) 0.00868(11) 0.00425(11)
O1 0.0355(5) 0.0391(5) 0.0357(5) 0.0000(4) 0.0098(4) -0.0002(4)
O2 0.0344(5) 0.0401(5) 0.0318(5) 0.0035(4) 0.0113(4) 0.0015(4)
C1 0.0305(7) 0.0353(7) 0.0312(7) 0.0061(5) 0.0062(5) 0.0076(5)
C2 0.0300(7) 0.0387(7) 0.0407(8) 0.0086(6) 0.0101(6) 0.0031(6)
C3 0.0351(7) 0.0388(7) 0.0367(7) 0.0121(6) 0.0135(6) 0.0125(6)
C4 0.0407(8) 0.0357(7) 0.0319(7) 0.0052(6) 0.0111(6) 0.0073(6)
C5 0.0327(7) 0.0321(6) 0.0326(7) 0.0077(5) 0.0067(5) 0.0056(5)
C6 0.0297(7) 0.0338(6) 0.0309(7) 0.0081(5) 0.0081(5) 0.0079(5)
C7 0.0424(8) 0.0472(8) 0.0448(9) 0.0138(7) 0.0219(7) 0.0136(7)
C8 0.115(5) 0.089(4) 0.113(5) 0.052(3) 0.080(4) 0.071(4)
C9 0.066(2) 0.102(4) 0.0477(19) 0.033(2) 0.0250(15) 0.022(2)
C10 0.074(3) 0.081(4) 0.076(3) 0.004(2) 0.049(3) -0.016(3)
C8A 0.095(9) 0.122(11) 0.120(10) 0.072(8) 0.084(8) 0.073(8)
C9A 0.083(6) 0.142(10) 0.053(4) 0.015(7) 0.043(4) 0.006(7)
C10A 0.129(11) 0.067(5) 0.117(10) 0.047(6) 0.099(9) 0.023(8)
C11 0.0406(8) 0.0384(7) 0.0373(8) 0.0061(6) 0.0082(6) -0.0033(6)
C12 0.0772(14) 0.0674(12) 0.0454(10) -0.0067(9) 0.0132(9) -0.0292(10)
C13 0.0675(12) 0.0410(9) 0.0639(11) 0.0185(8) 0.0194(9) 0.0022(8)
C14 0.0334(8) 0.0678(12) 0.0739(13) 0.0230(10) 0.0042(8) 0.0004(8)
N1 0.0340(18) 0.0449(12) 0.032(2) 0.0024(11) 0.0051(17) 0.0047(12)
C15 0.041(2) 0.0458(16) 0.0453(17) 0.0150(11) 0.0139(17) 0.0078(12)
C16 0.048(2) 0.052(2) 0.054(2) 0.0205(18) 0.015(2) 0.0094(18)
C17 0.044(3) 0.053(2) 0.0376(19) 0.0113(18) 0.007(2) 0.010(2)
C18 0.035(2) 0.056(3) 0.065(2) 0.012(3) 0.002(2) 0.0067(19)
C19 0.041(3) 0.0429(15) 0.063(2) 0.0112(14) 0.0117(17) 0.0065(14)
C20 0.0572(16) 0.0645(19) 0.0535(14) 0.0269(13) 0.0184(13) 0.0202(14)
C21 0.0551(15) 0.0549(15) 0.0536(13) 0.0095(11) 0.0091(12) 0.0154(13)
C22 0.0565(18) 0.0627(16) 0.0421(12) 0.0110(11) 0.0131(12) 0.0235(14)
C23 0.0625(17) 0.072(2) 0.0594(17) 0.0249(16) 0.0225(13) 0.0252(16)
C24 0.088(3) 0.073(2) 0.063(2) 0.0280(16) 0.0287(17) 0.0317(18)
C25 0.079(2) 0.086(3) 0.065(2) 0.026(2) 0.026(2) 0.046(2)
C26 0.059(2) 0.093(2) 0.085(2) 0.0242(19) 0.0279(18) 0.0342(17)
C27 0.0604(18) 0.0705(19) 0.0723(17) 0.0166(14) 0.0219(15) 0.0230(14)
N1A 0.028(5) 0.034(4) 0.027(5) 0.008(4) -0.003(5) 0.013(4)
C15A 0.027(10) 0.111(19) 0.060(11) 0.017(10) 0.006(8) 0.022(10)
C16A 0.048(14) 0.029(6) 0.056(8) 0.012(5) -0.015(13) -0.007(10)
C17A 0.021(8) 0.046(11) 0.049(7) -0.008(8) -0.010(7) 0.005(7)
C18A 0.030(9) 0.052(12) 0.076(10) -0.006(11) -0.012(9) 0.002(7)
C19A 0.015(6) 0.104(18) 0.040(9) 0.015(9) -0.009(7) 0.002(7)
C20A 0.047(10) 0.073(11) 0.071(9) 0.003(8) 0.002(8) 0.017(8)
C21A 0.076(10) 0.093(11) 0.051(7) 0.032(7) 0.034(6) 0.059(9)
C22A 0.075(8) 0.074(9) 0.048(6) 0.028(6) 0.033(5) 0.042(7)
C23A 0.077(7) 0.086(9) 0.060(6) 0.032(6) 0.040(6) 0.035(7)
C24A 0.079(8) 0.083(8) 0.062(7) 0.034(6) 0.039(6) 0.041(7)
C25A 0.071(8) 0.085(9) 0.057(7) 0.030(7) 0.033(6) 0.042(7)
C26A 0.063(8) 0.095(10) 0.061(6) 0.021(7) 0.027(7) 0.031(8)
C27A 0.074(9) 0.075(9) 0.058(6) 0.022(6) 0.026(7) 0.035(7)

loop_
_atom_type_symbol
_atom_type_description
_atom_type_scat_dispersion_real
_atom_type_scat_dispersion_imag
_atom_type_scat_source
C C 0.0033 0.0016 'International Tables Vol C Tables 4.2.6.8 and 6.1.1.4'
H H 0.0000 0.0000 'International Tables Vol C Tables 4.2.6.8 and 6.1.1.4'
N N 0.0061 0.0033 'International Tables Vol C Tables 4.2.6.8 and 6.1.1.4'
O O 0.0106 0.0060 'International Tables Vol C Tables 4.2.6.8 and 6.1.1.4'
Co Co 0.3494 0.9721 'International Tables Vol C Tables 4.2.6.8 and 6.1.1.4'

loop_
_geom_angle_atom_site_label_1
_geom_angle_atom_site_label_2
_geom_angle_atom_site_label_3
_geom_angle
_geom_angle_site_symmetry_1
_geom_angle_site_symmetry_3
O1 Co1 O1 180.0 2_666 .
O1 Co1 O2 93.04(4) 2_666 .
O1 Co1 O2 86.96(4) . .
O1 Co1 O2 86.96(4) 2_666 2_666
O1 Co1 O2 93.04(4) . 2_666
O2 Co1 O2 180.0 . 2_666
O1 Co1 N1 89.8(2) 2_666 .
O1 Co1 N1 90.2(2) . .
O2 Co1 N1 90.91(18) . .
O2 Co1 N1 89.09(18) 2_666 .
O1 Co1 N1 90.2(2) 2_666 2_666
O1 Co1 N1 89.8(2) . 2_666
O2 Co1 N1 89.09(18) . 2_666
O2 Co1 N1 90.91(18) 2_666 2_666
N1 Co1 N1 180.000(1) . 2_666
O1 Co1 N1A 87.5(9) 2_666 .
O1 Co1 N1A 92.5(9) . .
O2 Co1 N1A 85.8(9) . .
O2 Co1 N1A 94.2(9) 2_666 .
N1 Co1 N1A 5.7(8) . .
N1 Co1 N1A 174.3(8) 2_666 .
O1 Co1 N1A 92.5(9) 2_666 2_666
O1 Co1 N1A 87.5(9) . 2_666
O2 Co1 N1A 94.2(9) . 2_666
O2 Co1 N1A 85.8(9) 2_666 2_666
N1 Co1 N1A 174.3(8) . 2_666
N1 Co1 N1A 5.7(8) 2_666 2_666
N1A Co1 N1A 180.000(6) . 2_666
C1 O1 Co1 109.89(8) . .
C6 O2 Co1 110.50(8) . .
O1 C1 C2 123.00(12) . .
O1 C1 C6 116.74(12) . .
C2 C1 C6 120.26(12) . .
C3 C2 C1 120.63(13) . .
C3 C2 H2A 119.7 . .
C1 C2 H2A 119.7 . .
C2 C3 C4 118.02(13) . .
C2 C3 C7 122.03(13) . .
C4 C3 C7 119.95(13) . .
C5 C4 C3 124.18(13) . .
C5 C4 H4A 117.9 . .
C3 C4 H4A 117.9 . .
C4 C5 C6 116.89(12) . .
C4 C5 C11 122.52(12) . .
C6 C5 C11 120.59(12) . .
O2 C6 C5 124.30(12) . .
O2 C6 C1 115.71(12) . .
C5 C6 C1 119.98(12) . .
C10A C7 C8 129.5(7) . .
C10A C7 C9A 112.9(9) . .
C8 C7 C9A 78.8(7) . .
C10A C7 C3 109.0(6) . .
C8 C7 C3 110.1(3) . .
C9A C7 C3 113.1(4) . .
C8 C7 C10 109.0(4) . .
C9A C7 C10 126.1(6) . .
C3 C7 C10 113.2(3) . .
C10A C7 C8A 108.6(8) . .
C9A C7 C8A 108.2(6) . .
C3 C7 C8A 104.7(5) . .
C10 C7 C8A 85.1(7) . .
C10A C7 C9 85.5(8) . .
C8 C7 C9 109.2(3) . .
C3 C7 C9 110.0(2) . .
C10 C7 C9 105.1(3) . .
C8A C7 C9 135.6(6) . .
C7 C8 H8A 109.5 . .
C7 C8 H8B 109.5 . .
C7 C8 H8C 109.5 . .
C7 C9 H9A 109.5 . .
C7 C9 H9B 109.5 . .
C7 C9 H9C 109.5 . .
C7 C10 H10A 109.5 . .
C7 C10 H10B 109.5 . .
C7 C10 H10C 109.5 . .
C7 C8A H8AA 109.5 . .
C7 C8A H8AB 109.5 . .
H8AA C8A H8AB 109.5 . .
C7 C8A H8AC 109.5 . .
H8AA C8A H8AC 109.5 . .
H8AB C8A H8AC 109.5 . .
C7 C9A H9AA 109.5 . .
C7 C9A H9AB 109.5 . .
H9AA C9A H9AB 109.5 . .
C7 C9A H9AC 109.5 . .
H9AA C9A H9AC 109.5 . .
H9AB C9A H9AC 109.5 . .
C7 C10A H10D 109.5 . .
C7 C10A H10E 109.5 . .
H10D C10A H10E 109.5 . .
C7 C10A H10F 109.5 . .
H10D C10A H10F 109.5 . .
H10E C10A H10F 109.5 . .
C5 C11 C13 109.80(13) . .
C5 C11 C12 112.04(13) . .
C13 C11 C12 108.12(15) . .
C5 C11 C14 109.55(13) . .
C13 C11 C14 109.25(14) . .
C12 C11 C14 108.03(15) . .
C11 C12 H12A 109.5 . .
C11 C12 H12B 109.5 . .
H12A C12 H12B 109.5 . .
C11 C12 H12C 109.5 . .
H12A C12 H12C 109.5 . .
H12B C12 H12C 109.5 . .
C11 C13 H13A 109.5 . .
C11 C13 H13B 109.5 . .
H13A C13 H13B 109.5 . .
C11 C13 H13C 109.5 . .
H13A C13 H13C 109.5 . .
H13B C13 H13C 109.5 . .
C11 C14 H14A 109.5 . .
C11 C14 H14B 109.5 . .
H14A C14 H14B 109.5 . .
C11 C14 H14C 109.5 . .
H14A C14 H14C 109.5 . .
H14B C14 H14C 109.5 . .
C15 N1 C19 116.8(4) . .
C15 N1 Co1 122.1(3) . .
C19 N1 Co1 121.1(3) . .
N1 C15 C16 123.5(4) . .
N1 C15 H15A 118.2 . .
C16 C15 H15A 118.2 . .
C17 C16 C15 120.1(4) . .
C17 C16 H16A 120.0 . .
C15 C16 H16A 120.0 . .
C16 C17 C18 116.1(3) . .
C16 C17 C20 119.9(4) . .
C18 C17 C20 124.0(4) . .
C19 C18 C17 120.7(4) . .
C19 C18 H18A 119.7 . .
C17 C18 H18A 119.7 . .
N1 C19 C18 122.5(4) . .
N1 C19 H19A 118.7 . .
C18 C19 H19A 118.7 . .
C21 C20 C17 126.5(3) . .
C21 C20 H20A 116.8 . .
C17 C20 H20A 116.8 . .
C20 C21 C22 126.8(3) . .
C20 C21 H21A 116.6 . .
C22 C21 H21A 116.6 . .
C23 C22 C27 117.8(3) . .
C23 C22 C21 123.5(3) . .
C27 C22 C21 118.7(3) . .
C22 C23 C24 120.8(3) . .
C22 C23 H23A 119.6 . .
C24 C23 H23A 119.6 . .
C25 C24 C23 120.3(3) . .
C25 C24 H24A 119.9 . .
C23 C24 H24A 119.9 . .
C26 C25 C24 119.1(3) . .
C26 C25 H25A 120.4 . .
C24 C25 H25A 120.4 . .
C25 C26 C27 121.2(3) . .
C25 C26 H26A 119.4 . .
C27 C26 H26A 119.4 . .
C26 C27 C22 120.7(3) . .
C26 C27 H27A 119.6 . .
C22 C27 H27A 119.6 . .
C15A N1A C19A 120.4(19) . .
C15A N1A Co1 120.3(16) . .
C19A N1A Co1 116.4(16) . .
N1A C15A C16A 118.0(17) . .
N1A C15A H15B 121.0 . .
C16A C15A H15B 121.0 . .
C17A C16A C15A 121.4(15) . .
C17A C16A H16B 119.3 . .
C15A C16A H16B 119.3 . .
C16A C17A C18A 118.7(14) . .
C16A C17A C20A 120.8(16) . .
C18A C17A C20A 120.4(16) . .
C19A C18A C17A 118.1(16) . .
C19A C18A H18B 121.0 . .
C17A C18A H18B 121.0 . .
N1A C19A C18A 121(2) . .
N1A C19A H19B 119.6 . .
C18A C19A H19B 119.6 . .
C21A C20A C17A 131.3(16) . .
C21A C20A H20B 114.3 . .
C17A C20A H20B 114.3 . .
C20A C21A C22A 128.6(16) . .
C20A C21A H21B 115.7 . .
C22A C21A H21B 115.7 . .
C23A C22A C27A 120.2(12) . .
C23A C22A C21A 117.1(13) . .
C27A C22A C21A 122.8(15) . .
C24A C23A C22A 121.4(13) . .
C24A C23A H23B 119.3 . .
C22A C23A H23B 119.3 . .
C25A C24A C23A 120.0(15) . .
C25A C24A H24B 120.0 . .
C23A C24A H24B 120.0 . .
C24A C25A C26A 120.6(15) . .
C24A C25A H25B 119.7 . .
C26A C25A H25B 119.7 . .
C25A C26A C27A 120.4(15) . .
C25A C26A H26B 119.8 . .
C27A C26A H26B 119.8 . .
C22A C27A C26A 117.4(13) . .
C22A C27A H27B 121.3 . .
C26A C27A H27B 121.3 . .

loop_
_geom_bond_atom_site_label_1
_geom_bond_atom_site_label_2
_geom_bond_distance
_geom_bond_site_symmetry_2
Co1 O1 1.8856(10) 2_666
Co1 O1 1.8856(10) .
Co1 O2 1.8874(9) .
Co1 O2 1.8874(9) 2_666
Co1 N1 1.912(5) .
Co1 N1 1.912(5) 2_666
Co1 N1A 2.08(2) .
Co1 N1A 2.08(2) 2_666
O1 C1 1.3244(16) .
O2 C6 1.3234(16) .
C1 C2 1.3938(19) .
C1 C6 1.4255(19) .
C2 C3 1.382(2) .
C2 H2A 0.9500 .
C3 C4 1.409(2) .
C3 C7 1.5320(19) .
C4 C5 1.3824(19) .
C4 H4A 0.9500 .
C5 C6 1.4158(19) .
C5 C11 1.5260(19) .
C7 C10A 1.466(16) .
C7 C8 1.503(6) .
C7 C9A 1.508(11) .
C7 C10 1.534(7) .
C7 C8A 1.538(14) .
C7 C9 1.549(5) .
C8 H8A 0.9800 .
C8 H8B 0.9800 .
C8 H8C 0.9800 .
C9 H9A 0.9800 .
C9 H9B 0.9800 .
C9 H9C 0.9800 .
C10 H10A 0.9800 .
C10 H10B 0.9800 .
C10 H10C 0.9800 .
C8A H8AA 0.9800 .
C8A H8AB 0.9800 .
C8A H8AC 0.9800 .
C9A H9AA 0.9800 .
C9A H9AB 0.9800 .
C9A H9AC 0.9800 .
C10A H10D 0.9800 .
C10A H10E 0.9800 .
C10A H10F 0.9800 .
C11 C13 1.530(2) .
C11 C12 1.531(2) .
C11 C14 1.532(2) .
C12 H12A 0.9800 .
C12 H12B 0.9800 .
C12 H12C 0.9800 .
C13 H13A 0.9800 .
C13 H13B 0.9800 .
C13 H13C 0.9800 .
C14 H14A 0.9800 .
C14 H14B 0.9800 .
C14 H14C 0.9800 .
N1 C15 1.337(4) .
N1 C19 1.341(4) .
C15 C16 1.382(5) .
C15 H15A 0.9500 .
C16 C17 1.382(4) .
C16 H16A 0.9500 .
C17 C18 1.395(5) .
C17 C20 1.466(4) .
C18 C19 1.380(4) .
C18 H18A 0.9500 .
C19 H19A 0.9500 .
C20 C21 1.314(4) .
C20 H20A 0.9500 .
C21 C22 1.462(4) .
C21 H21A 0.9500 .
C22 C23 1.383(4) .
C22 C27 1.389(4) .
C23 C24 1.386(4) .
C23 H23A 0.9500 .
C24 C25 1.373(5) .
C24 H24A 0.9500 .
C25 C26 1.362(5) .
C25 H25A 0.9500 .
C26 C27 1.370(4) .
C26 H26A 0.9500 .
C27 H27A 0.9500 .
N1A C15A 1.324(17) .
N1A C19A 1.330(17) .
C15A C16A 1.380(16) .
C15A H15B 0.9500 .
C16A C17A 1.347(14) .
C16A H16B 0.9500 .
C17A C18A 1.369(15) .
C17A C20A 1.477(14) .
C18A C19A 1.363(16) .
C18A H18B 0.9500 .
C19A H19B 0.9500 .
C20A C21A 1.273(15) .
C20A H20B 0.9500 .
C21A C22A 1.469(13) .
C21A H21B 0.9500 .
C22A C23A 1.373(15) .
C22A C27A 1.373(15) .
C23A C24A 1.354(14) .
C23A H23B 0.9500 .
C24A C25A 1.351(16) .
C24A H24B 0.9500 .
C25A C26A 1.360(16) .
C25A H25B 0.9500 .
C26A C27A 1.426(15) .
C26A H26B 0.9500 .
C27A H27B 0.9500 .

loop_
_geom_torsion_atom_site_label_1
_geom_torsion_atom_site_label_2
_geom_torsion_atom_site_label_3
_geom_torsion_atom_site_label_4
_geom_torsion
_geom_torsion_site_symmetry_1
O2 Co1 O1 C1 -4.02(9) .
O2 Co1 O1 C1 175.98(9) 2_666
N1 Co1 O1 C1 -94.91(19) .
N1 Co1 O1 C1 85.09(19) 2_666
N1A Co1 O1 C1 -89.6(9) .
N1A Co1 O1 C1 90.4(9) 2_666
O1 Co1 O2 C6 -177.39(9) 2_666
O1 Co1 O2 C6 2.61(9) .
N1 Co1 O2 C6 92.8(2) .
N1 Co1 O2 C6 -87.2(2) 2_666
N1A Co1 O2 C6 95.4(9) .
N1A Co1 O2 C6 -84.6(9) 2_666
Co1 O1 C1 C2 -175.76(11) .
Co1 O1 C1 C6 4.66(15) .
O1 C1 C2 C3 -178.62(13) .
C6 C1 C2 C3 0.9(2) .
C1 C2 C3 C4 0.5(2) .
C1 C2 C3 C7 -178.78(13) .
C2 C3 C4 C5 -0.5(2) .
C7 C3 C4 C5 178.85(13) .
C3 C4 C5 C6 -1.0(2) .
C3 C4 C5 C11 178.48(14) .
Co1 O2 C6 C5 179.47(11) .
Co1 O2 C6 C1 -0.72(15) .
C4 C5 C6 O2 -177.71(13) .
C11 C5 C6 O2 2.8(2) .
C4 C5 C6 C1 2.5(2) .
C11 C5 C6 C1 -177.04(13) .
O1 C1 C6 O2 -2.74(19) .
C2 C1 C6 O2 177.68(12) .
O1 C1 C6 C5 177.08(12) .
C2 C1 C6 C5 -2.5(2) .
C2 C3 C7 C10A -35.1(9) .
C4 C3 C7 C10A 145.5(9) .
C2 C3 C7 C8 112.3(4) .
C4 C3 C7 C8 -67.0(4) .
C2 C3 C7 C9A -161.6(10) .
C4 C3 C7 C9A 19.1(10) .
C2 C3 C7 C10 -10.0(4) .
C4 C3 C7 C10 170.7(4) .
C2 C3 C7 C8A 80.9(9) .
C4 C3 C7 C8A -98.4(8) .
C2 C3 C7 C9 -127.2(3) .
C4 C3 C7 C9 53.4(3) .
C4 C5 C11 C13 118.13(16) .
C6 C5 C11 C13 -62.37(18) .
C4 C5 C11 C12 -2.0(2) .
C6 C5 C11 C12 177.47(15) .
C4 C5 C11 C14 -121.90(16) .
C6 C5 C11 C14 57.60(18) .
O1 Co1 N1 C15 140.1(6) 2_666
O1 Co1 N1 C15 -39.9(6) .
O2 Co1 N1 C15 -126.9(6) .
O2 Co1 N1 C15 53.1(6) 2_666
N1A Co1 N1 C15 -153(13) .
O1 Co1 N1 C19 -40.8(6) 2_666
O1 Co1 N1 C19 139.2(6) .
O2 Co1 N1 C19 52.3(6) .
O2 Co1 N1 C19 -127.7(6) 2_666
N1A Co1 N1 C19 26(13) .
C19 N1 C15 C16 4.5(11) .
Co1 N1 C15 C16 -176.3(5) .
N1 C15 C16 C17 -0.9(10) .
C15 C16 C17 C18 -1.6(8) .
C15 C16 C17 C20 176.9(5) .
C16 C17 C18 C19 0.4(9) .
C20 C17 C18 C19 -178.1(5) .
C15 N1 C19 C18 -5.8(11) .
Co1 N1 C19 C18 175.0(6) .
C17 C18 C19 N1 3.5(11) .
C16 C17 C20 C21 -170.1(4) .
C18 C17 C20 C21 8.4(7) .
C17 C20 C21 C22 177.9(3) .
C20 C21 C22 C23 -4.3(4) .
C20 C21 C22 C27 176.3(3) .
C27 C22 C23 C24 -1.2(4) .
C21 C22 C23 C24 179.4(3) .
C22 C23 C24 C25 0.7(5) .
C23 C24 C25 C26 0.2(6) .
C24 C25 C26 C27 -0.7(6) .
C25 C26 C27 C22 0.2(6) .
C23 C22 C27 C26 0.7(4) .
C21 C22 C27 C26 -179.9(3) .
O1 Co1 N1A C15A 132(3) 2_666
O1 Co1 N1A C15A -48(3) .
O2 Co1 N1A C15A -135(3) .
O2 Co1 N1A C15A 45(3) 2_666
N1 Co1 N1A C15A 19(11) .
O1 Co1 N1A C19A -29(3) 2_666
O1 Co1 N1A C19A 151(3) .
O2 Co1 N1A C19A 64(3) .
O2 Co1 N1A C19A -116(3) 2_666
N1 Co1 N1A C19A -142(15) .
C19A N1A C15A C16A -15(6) .
Co1 N1A C15A C16A -175(3) .
N1A C15A C16A C17A 7(5) .
C15A C16A C17A C18A -3(5) .
C15A C16A C17A C20A 174(3) .
C16A C17A C18A C19A 8(5) .
C20A C17A C18A C19A -169(3) .
C15A N1A C19A C18A 20(6) .
Co1 N1A C19A C18A -179(3) .
C17A C18A C19A N1A -16(6) .
C16A C17A C20A C21A -11(4) .
C18A C17A C20A C21A 166(3) .
C17A C20A C21A C22A -177.7(18) .
C20A C21A C22A C23A -174.0(16) .
C20A C21A C22A C27A 6(2) .
C27A C22A C23A C24A 0(2) .
C21A C22A C23A C24A 179.8(13) .
C22A C23A C24A C25A -1(3) .
C23A C24A C25A C26A 0(3) .
C24A C25A C26A C27A 2(4) .
C23A C22A C27A C26A 1(2) .
C21A C22A C27A C26A -178.0(14) .
C25A C26A C27A C22A -2(3) .
